data_1008730
loop_
_publ_author_name
'Averbuch-Pouchot, M T'

_publ_section_title
;
Preparation and crystal structure of an acidic long-chain
polyphosphate: Ca H2 (P O3)4
;
_journal_coden_ASTM ZAACAB
_journal_name_full
;
Zeitschrift fuer Anorganische und Allgemeine Chemie
;
_journal_page_first 506
_journal_page_last 509
_journal_paper_doi 10.1002/zaac.19956210330
_journal_volume 621
_journal_year 1995
_chemical_formula_structural 'Ca H2 (P O3)4'
_chemical_formula_sum 'Ca H2 O12 P4'
_chemical_name_systematic 'Calcium dihydrogen tetrakis(phosphate(V))'
_space_group_IT_number 14
_symmetry_cell_setting monoclinic
_symmetry_Int_Tables_number 14
_symmetry_space_group_name_Hall '-P 2ybc'
_symmetry_space_group_name_H-M 'P 1 21/c 1'
_cell_angle_alpha 90
_cell_angle_beta 92.35(2)
_cell_angle_gamma 90
_cell_formula_units_Z 2
_cell_length_a 5.686(1)
_cell_length_b 9.676(4)
_cell_length_c 8.844(3)
_cell_volume 486.2
_refine_ls_R_factor_all 0.017
_cod_original_formula_sum 'H2 Ca O12 P4'
_cod_database_code 1008730

loop_
_symmetry_equiv_pos_as_xyz
x,y,z
-x,1/2+y,1/2-z
-x,-y,-z
x,1/2-y,1/2+z

loop_
_atom_site_label
_atom_site_type_symbol
_atom_site_symmetry_multiplicity
_atom_site_Wyckoff_symbol
_atom_site_fract_x
_atom_site_fract_y
_atom_site_fract_z
_atom_site_occupancy
_atom_site_attached_hydrogens
_atom_site_calc_flag
Ca1 Ca2+ 2 a 0. 0. 0. 1. 0 d
P1 P5+ 4 e 0.71337(4) 0.21375(3) 0.70018(3) 1. 0 d
P2 P5+ 4 e 0.38759(4) 0.22230(3) 0.44098(3) 1. 0 d
O1 O2- 4 e 0.8624(1) 0.19127(8) 0.11754(9) 1. 0 d
O2 O2- 4 e 0.8139(1) 0.41292(8) 0.27346(8) 1. 0 d
O3 O2- 4 e 0.5795(1) 0.19490(8) 0.32061(8) 1. 0 d
O4 O2- 4 e 0.4984(1) 0.84314(8) 0.40931(8) 1. 0 d
O5 O2- 4 e 0.1801(1) 0.12789(9) 0.4003(1) 1. 0 d
O6 O2- 4 e 0.3280(1) 0.36819(8) 0.4577(1) 1. 0 d
H1 H1+ 4 e 0.812(5) 0.559(3) 0.155(3) 1. 0 d

loop_
_atom_type_symbol
_atom_type_oxidation_number
Ca2+ 2.000
P5+ 5.000
O2- -2.000
H1+ 1.000
